data_4089460
loop_
_publ_author_name
'Hlina, Johann'
'Baumgartner, Judith'
'Marschner, Christoph'
'Zark, Patrick'
'M\"uller, Thomas'

_publ_section_title
;
 Coordination Chemistry of Disilylated Germylenes with Group 4
 Metallocenes.
;
_journal_issue 11
_journal_name_full Organometallics
_journal_page_first 3300
_journal_page_last 3308
_journal_paper_doi 10.1021/om400215v
_journal_volume 32
_journal_year 2013
_chemical_formula_sum 'C37 H70 Ge N2 Si7 Ti'
_chemical_formula_weight 860.07
_space_group_IT_number 2
_space_group_name_Hall '-P 1'
_space_group_name_H-M_alt 'P -1'
_symmetry_cell_setting triclinic
_symmetry_space_group_name_H-M 'P -1'
_atom_sites_solution_hydrogens geom
_atom_sites_solution_primary direct
_atom_sites_solution_secondary difmap
_audit_creation_method SHELXL-97
_cell_angle_alpha 85.49(3)
_cell_angle_beta 87.54(3)
_cell_angle_gamma 82.00(3)
_cell_formula_units_Z 4
_cell_length_a 14.964(3)
_cell_length_b 17.594(4)
_cell_length_c 18.433(4)
_cell_measurement_reflns_used 15771
_cell_measurement_temperature 100(2)
_cell_measurement_theta_max 52.521
_cell_measurement_theta_min 4.466
_cell_volume 4788.4(18)
_computing_cell_refinement 'Bruker XSCANS'
_computing_data_collection 'Bruker XSCANS'
_computing_data_reduction 'Bruker SHELXTL'
_computing_molecular_graphics 'Bruker SHELXTL'
_computing_publication_material 'Bruker SHELXTL'
_computing_structure_refinement 'SHELXL-97 (Sheldrick, 1997)'
_computing_structure_solution 'SHELXS-97 (Sheldrick, 1990)'
_diffrn_ambient_temperature 100(2)
_diffrn_measured_fraction_theta_full 0.986
_diffrn_measured_fraction_theta_max 0.986
_diffrn_measurement_device_type 'SMART APEX''
_diffrn_measurement_method '\w scans'
_diffrn_radiation_monochromator graphite
_diffrn_radiation_source 'fine-focus sealed tube'
_diffrn_radiation_type MoK\a
_diffrn_radiation_wavelength 0.71073
_diffrn_reflns_av_R_equivalents 0.0294
_diffrn_reflns_av_sigmaI/netI 0.0471
_diffrn_reflns_limit_h_max 18
_diffrn_reflns_limit_h_min -18
_diffrn_reflns_limit_k_max 21
_diffrn_reflns_limit_k_min -21
_diffrn_reflns_limit_l_max 23
_diffrn_reflns_limit_l_min -22
_diffrn_reflns_number 38451
_diffrn_reflns_theta_full 26.37
_diffrn_reflns_theta_max 26.37
_diffrn_reflns_theta_min 1.55
_exptl_absorpt_coefficient_mu 0.996
_exptl_absorpt_correction_T_max 0.8107
_exptl_absorpt_correction_T_min 0.7157
_exptl_absorpt_correction_type multi-scan
_exptl_absorpt_process_details SADABS
_exptl_crystal_colour purple
_exptl_crystal_density_diffrn 1.193
_exptl_crystal_density_method 'not measured'
_exptl_crystal_description blocks
_exptl_crystal_F_000 1832
_exptl_crystal_size_max 0.36
_exptl_crystal_size_mid 0.30
_exptl_crystal_size_min 0.22
_refine_diff_density_max 0.933
_refine_diff_density_min -0.325
_refine_diff_density_rms 0.076
_refine_ls_extinction_method none
_refine_ls_goodness_of_fit_ref 1.042
_refine_ls_hydrogen_treatment constr
_refine_ls_matrix_type full
_refine_ls_number_parameters 901
_refine_ls_number_reflns 19269
_refine_ls_number_restraints 0
_refine_ls_restrained_S_all 1.042
_refine_ls_R_factor_all 0.0477
_refine_ls_R_factor_gt 0.0382
_refine_ls_shift/su_max 0.002
_refine_ls_shift/su_mean 0.000
_refine_ls_structure_factor_coef Fsqd
_refine_ls_weighting_details 'calc w=1/[\s^2^(Fo^2^)+(0.0527P)^2^+0.0000P] where P=(Fo^2^+2Fc^2^)/3'
_refine_ls_weighting_scheme calc
_refine_ls_wR_factor_gt 0.0933
_refine_ls_wR_factor_ref 0.0970
_reflns_number_gt 16168
_reflns_number_total 19269
_reflns_threshold_expression >2sigma(I)
_cod_data_source_file om400215v_si_002.cif
_cod_data_source_block 6_869j
_cod_depositor_comments
;

2020-05-14
Z value and formula fixed to values more according to usual
chemical conventions.                 miguel
;
_cod_original_formula_sum 'C74 H140 Ge2 N4 Si14 Ti2'
_cod_original_formula_weight 1720.14
_cod_original_formula_units_Z 2
_cod_original_cell_volume 4788.2(17)
_cod_original_sg_symbol_H-M P-1
_cod_database_code 4089460

loop_
_symmetry_equiv_pos_as_xyz
'x, y, z'
'-x, -y, -z'

loop_
_atom_site_label
_atom_site_type_symbol
_atom_site_fract_x
_atom_site_fract_y
_atom_site_fract_z
_atom_site_U_iso_or_equiv
_atom_site_adp_type
_atom_site_occupancy
_atom_site_symmetry_multiplicity
_atom_site_calc_flag
_atom_site_refinement_flags
Ti1 Ti 0.27706(3) 0.63544(2) 0.37655(2) 0.01647(9) Uani 1 1 d .
Ti2 Ti 0.55765(2) -0.01016(2) 0.20772(2) 0.01527(9) Uani 1 1 d .
Ge1 Ge 0.227382(15) 0.547311(13) 0.289304(12) 0.01616(6) Uani 1 1 d .
Ge2 Ge 0.695294(14) 0.027121(13) 0.262715(12) 0.01532(6) Uani 1 1 d .
Si1 Si 0.18352(4) 0.41734(3) 0.29842(3) 0.01483(13) Uani 1 1 d .
Si2 Si 0.12555(4) 0.43841(4) 0.18021(3) 0.01998(14) Uani 1 1 d .
Si3 Si 0.16528(4) 0.56420(3) 0.16756(3) 0.01539(13) Uani 1 1 d .
Si4 Si 0.06851(4) 0.38895(4) 0.38315(4) 0.02347(15) Uani 1 1 d .
Si5 Si 0.30033(4) 0.31284(4) 0.30186(4) 0.02263(14) Uani 1 1 d .
Si6 Si 0.03298(4) 0.65058(4) 0.14472(4) 0.02460(15) Uani 1 1 d .
Si7 Si 0.26542(4) 0.58237(4) 0.06815(3) 0.02397(15) Uani 1 1 d .
Si8 Si 0.77815(4) -0.00842(3) 0.37475(3) 0.01298(12) Uani 1 1 d .
Si9 Si 0.85675(4) 0.09858(3) 0.35259(3) 0.01701(13) Uani 1 1 d .
Si10 Si 0.78739(4) 0.13226(3) 0.23980(3) 0.01422(12) Uani 1 1 d .
Si11 Si 0.87471(4) -0.12567(4) 0.37324(3) 0.01947(14) Uani 1 1 d .
Si12 Si 0.70149(4) -0.00509(4) 0.48892(3) 0.01979(14) Uani 1 1 d .
Si13 Si 0.71075(4) 0.25855(4) 0.23946(4) 0.02278(14) Uani 1 1 d .
Si14 Si 0.89189(4) 0.12534(4) 0.14056(4) 0.02255(14) Uani 1 1 d .
N1 N 0.49362(13) 0.64907(11) 0.39726(10) 0.0236(4) Uani 1 1 d .
N2 N 0.49024(12) 0.54781(11) 0.34175(10) 0.0214(4) Uani 1 1 d .
N3 N 0.56845(13) -0.14567(10) 0.09026(10) 0.0218(4) Uani 1 1 d .
N4 N 0.70342(13) -0.12411(11) 0.10325(10) 0.0233(4) Uani 1 1 d .
C1 C 0.18639(18) 0.63256(14) 0.48462(13) 0.0314(6) Uani 1 1 d .
H1 H 0.1364 0.6715 0.4906 0.038 Uiso 1 1 calc R
C2 C 0.18427(18) 0.56282(14) 0.45308(13) 0.0308(6) Uani 1 1 d .
H2 H 0.1330 0.5464 0.4337 0.037 Uiso 1 1 calc R
C3 C 0.27215(18) 0.52149(14) 0.45539(13) 0.0301(6) Uani 1 1 d .
H3 H 0.2907 0.4726 0.4370 0.036 Uiso 1 1 calc R
C4 C 0.32727(19) 0.56533(15) 0.48957(13) 0.0325(6) Uani 1 1 d .
H4 H 0.3892 0.5505 0.4999 0.039 Uiso 1 1 calc R
C5 C 0.27485(19) 0.63507(15) 0.50591(13) 0.0326(6) Uani 1 1 d .
H5 H 0.2956 0.6764 0.5275 0.039 Uiso 1 1 calc R
C6 C 0.26498(16) 0.77313(13) 0.37257(13) 0.0253(5) Uani 1 1 d .
H6 H 0.2819 0.7972 0.4133 0.030 Uiso 1 1 calc R
C7 C 0.32126(16) 0.75055(12) 0.31330(13) 0.0237(5) Uani 1 1 d .
H7 H 0.3828 0.7579 0.3061 0.028 Uiso 1 1 calc R
C8 C 0.27087(16) 0.71515(12) 0.26628(12) 0.0233(5) Uani 1 1 d .
H8 H 0.2929 0.6930 0.2225 0.028 Uiso 1 1 calc R
C9 C 0.18184(16) 0.71832(13) 0.29555(13) 0.0258(5) Uani 1 1 d .
H9 H 0.1330 0.6997 0.2745 0.031 Uiso 1 1 calc R
C10 C 0.17858(16) 0.75381(13) 0.36107(14) 0.0273(5) Uani 1 1 d .
H10 H 0.1269 0.7633 0.3925 0.033 Uiso 1 1 calc R
C11 C 0.43348(15) 0.60811(12) 0.36871(12) 0.0204(5) Uani 1 1 d .
C12 C 0.58322(16) 0.61572(14) 0.38725(13) 0.0259(5) Uani 1 1 d .
C13 C 0.58078(15) 0.55233(14) 0.35246(13) 0.0240(5) Uani 1 1 d .
C14 C 0.47101(17) 0.71768(14) 0.43771(14) 0.0315(6) Uani 1 1 d .
H14A H 0.4836 0.7631 0.4068 0.047 Uiso 1 1 calc R
H14B H 0.5074 0.7126 0.4812 0.047 Uiso 1 1 calc R
H14C H 0.4068 0.7234 0.4523 0.047 Uiso 1 1 calc R
C15 C 0.66191(17) 0.65163(17) 0.40860(15) 0.0386(7) Uani 1 1 d .
H15A H 0.7181 0.6209 0.3929 0.058 Uiso 1 1 calc R
H15B H 0.6606 0.6537 0.4616 0.058 Uiso 1 1 calc R
H15C H 0.6587 0.7039 0.3853 0.058 Uiso 1 1 calc R
C16 C 0.65547(16) 0.49572(15) 0.32441(14) 0.0304(6) Uani 1 1 d .
H16A H 0.7135 0.5079 0.3396 0.046 Uiso 1 1 calc R
H16B H 0.6549 0.4984 0.2711 0.046 Uiso 1 1 calc R
H16C H 0.6471 0.4437 0.3441 0.046 Uiso 1 1 calc R
C17 C 0.46316(17) 0.48325(14) 0.30739(15) 0.0322(6) Uani 1 1 d .
H17A H 0.3979 0.4923 0.3003 0.048 Uiso 1 1 calc R
H17B H 0.4783 0.4359 0.3386 0.048 Uiso 1 1 calc R
H17C H 0.4950 0.4781 0.2601 0.048 Uiso 1 1 calc R
C18 C 0.17977(18) 0.37055(14) 0.11179(13) 0.0320(6) Uani 1 1 d .
H18A H 0.1667 0.3183 0.1263 0.048 Uiso 1 1 calc R
H18B H 0.2452 0.3710 0.1099 0.048 Uiso 1 1 calc R
H18C H 0.1555 0.3870 0.0637 0.048 Uiso 1 1 calc R
C19 C 0.00104(16) 0.43146(15) 0.17579(14) 0.0323(6) Uani 1 1 d .
H19A H -0.0180 0.4430 0.1255 0.048 Uiso 1 1 calc R
H19B H -0.0333 0.4685 0.2070 0.048 Uiso 1 1 calc R
H19C H -0.0101 0.3793 0.1926 0.048 Uiso 1 1 calc R
C20 C -0.02616(18) 0.47061(15) 0.38093(15) 0.0364(6) Uani 1 1 d .
H20A H -0.0566 0.4736 0.3346 0.055 Uiso 1 1 calc R
H20B H -0.0020 0.5189 0.3859 0.055 Uiso 1 1 calc R
H20C H -0.0694 0.4621 0.4212 0.055 Uiso 1 1 calc R
C21 C 0.02179(17) 0.30061(14) 0.36000(14) 0.0327(6) Uani 1 1 d .
H21A H 0.0677 0.2555 0.3678 0.049 Uiso 1 1 calc R
H21B H 0.0049 0.3063 0.3089 0.049 Uiso 1 1 calc R
H21C H -0.0316 0.2939 0.3912 0.049 Uiso 1 1 calc R
C22 C 0.10835(19) 0.36841(15) 0.47883(13) 0.0333(6) Uani 1 1 d .
H22A H 0.0572 0.3588 0.5117 0.050 Uiso 1 1 calc R
H22B H 0.1342 0.4128 0.4937 0.050 Uiso 1 1 calc R
H22C H 0.1544 0.3229 0.4811 0.050 Uiso 1 1 calc R
C23 C 0.38628(16) 0.32296(15) 0.22554(13) 0.0298(6) Uani 1 1 d .
H23A H 0.4389 0.2837 0.2336 0.045 Uiso 1 1 calc R
H23B H 0.4052 0.3742 0.2240 0.045 Uiso 1 1 calc R
H23C H 0.3596 0.3162 0.1792 0.045 Uiso 1 1 calc R
C24 C 0.36082(17) 0.30093(15) 0.39028(13) 0.0320(6) Uani 1 1 d .
H24A H 0.3185 0.2895 0.4304 0.048 Uiso 1 1 calc R
H24B H 0.3849 0.3486 0.3980 0.048 Uiso 1 1 calc R
H24C H 0.4106 0.2585 0.3884 0.048 Uiso 1 1 calc R
C25 C 0.25489(19) 0.21955(14) 0.29324(16) 0.0386(7) Uani 1 1 d .
H25A H 0.2217 0.2229 0.2481 0.058 Uiso 1 1 calc R
H25B H 0.2142 0.2098 0.3350 0.058 Uiso 1 1 calc R
H25C H 0.3051 0.1774 0.2921 0.058 Uiso 1 1 calc R
C26 C -0.04524(17) 0.65493(15) 0.22759(15) 0.0352(6) Uani 1 1 d .
H26A H -0.0119 0.6643 0.2699 0.053 Uiso 1 1 calc R
H26B H -0.0694 0.6060 0.2367 0.053 Uiso 1 1 calc R
H26C H -0.0951 0.6968 0.2193 0.053 Uiso 1 1 calc R
C27 C -0.02761(18) 0.61680(15) 0.06812(15) 0.0366(7) Uani 1 1 d .
H27A H -0.0897 0.6434 0.0670 0.055 Uiso 1 1 calc R
H27B H -0.0286 0.5612 0.0758 0.055 Uiso 1 1 calc R
H27C H 0.0040 0.6283 0.0217 0.055 Uiso 1 1 calc R
C28 C 0.05600(18) 0.75145(14) 0.11575(15) 0.0360(6) Uani 1 1 d .
H28A H -0.0012 0.7845 0.1063 0.054 Uiso 1 1 calc R
H28B H 0.0945 0.7508 0.0714 0.054 Uiso 1 1 calc R
H28C H 0.0867 0.7715 0.1546 0.054 Uiso 1 1 calc R
C29 C 0.20506(18) 0.58151(16) -0.01965(13) 0.0345(6) Uani 1 1 d .
H29A H 0.1609 0.6280 -0.0260 0.052 Uiso 1 1 calc R
H29B H 0.1739 0.5360 -0.0179 0.052 Uiso 1 1 calc R
H29C H 0.2491 0.5801 -0.0606 0.052 Uiso 1 1 calc R
C30 C 0.31243(18) 0.67630(15) 0.06564(14) 0.0329(6) Uani 1 1 d .
H30A H 0.3523 0.6754 0.1066 0.049 Uiso 1 1 calc R
H30B H 0.2627 0.7186 0.0692 0.049 Uiso 1 1 calc R
H30C H 0.3468 0.6839 0.0198 0.049 Uiso 1 1 calc R
C31 C 0.36543(16) 0.50428(15) 0.07031(14) 0.0332(6) Uani 1 1 d .
H31A H 0.4118 0.5186 0.0346 0.050 Uiso 1 1 calc R
H31B H 0.3462 0.4559 0.0584 0.050 Uiso 1 1 calc R
H31C H 0.3903 0.4978 0.1191 0.050 Uiso 1 1 calc R
C32 C 0.44620(15) -0.00965(14) 0.30360(12) 0.0241(5) Uani 1 1 d .
H32 H 0.4048 0.0357 0.3096 0.029 Uiso 1 1 calc R
C33 C 0.53018(15) -0.02808(14) 0.33617(12) 0.0227(5) Uani 1 1 d .
H33 H 0.5553 0.0019 0.3686 0.027 Uiso 1 1 calc R
C34 C 0.57082(15) -0.09967(13) 0.31183(12) 0.0235(5) Uani 1 1 d .
H34 H 0.6287 -0.1258 0.3242 0.028 Uiso 1 1 calc R
C35 C 0.50991(16) -0.12518(13) 0.26590(13) 0.0249(5) Uani 1 1 d .
H35 H 0.5193 -0.1721 0.2427 0.030 Uiso 1 1 calc R
C36 C 0.43354(15) -0.06984(14) 0.26027(12) 0.0240(5) Uani 1 1 d .
H36 H 0.3822 -0.0722 0.2323 0.029 Uiso 1 1 calc R
C37 C 0.46232(16) 0.04794(13) 0.11210(12) 0.0244(5) Uani 1 1 d .
H37 H 0.4170 0.0208 0.0961 0.029 Uiso 1 1 calc R
C38 C 0.55085(16) 0.04650(13) 0.08279(12) 0.0254(5) Uani 1 1 d .
H38 H 0.5754 0.0192 0.0424 0.030 Uiso 1 1 calc R
C39 C 0.59650(15) 0.09197(13) 0.12310(12) 0.0233(5) Uani 1 1 d .
H39 H 0.6578 0.1001 0.1157 0.028 Uiso 1 1 calc R
C40 C 0.53540(16) 0.12384(13) 0.17690(12) 0.0232(5) Uani 1 1 d .
H40 H 0.5482 0.1575 0.2118 0.028 Uiso 1 1 calc R
C41 C 0.45322(15) 0.09703(13) 0.16962(13) 0.0246(5) Uani 1 1 d .
H41 H 0.3999 0.1097 0.1986 0.030 Uiso 1 1 calc R
C42 C 0.61762(15) -0.10449(13) 0.13029(12) 0.0212(5) Uani 1 1 d .
C43 C 0.62290(17) -0.18865(13) 0.04013(12) 0.0253(5) Uani 1 1 d .
C44 C 0.70742(17) -0.17475(13) 0.04823(13) 0.0280(6) Uani 1 1 d .
C45 C 0.47164(16) -0.14774(14) 0.09632(13) 0.0264(5) Uani 1 1 d .
H45A H 0.4599 -0.1971 0.1207 0.040 Uiso 1 1 calc R
H45B H 0.4467 -0.1419 0.0476 0.040 Uiso 1 1 calc R
H45C H 0.4430 -0.1056 0.1248 0.040 Uiso 1 1 calc R
C46 C 0.58544(19) -0.23930(14) -0.00903(14) 0.0346(6) Uani 1 1 d .
H46A H 0.6349 -0.2666 -0.0375 0.052 Uiso 1 1 calc R
H46B H 0.5432 -0.2078 -0.0420 0.052 Uiso 1 1 calc R
H46C H 0.5537 -0.2768 0.0203 0.052 Uiso 1 1 calc R
C47 C 0.79453(18) -0.20479(16) 0.01126(15) 0.0396(7) Uani 1 1 d .
H47A H 0.7831 -0.2396 -0.0252 0.059 Uiso 1 1 calc R
H47B H 0.8354 -0.2328 0.0474 0.059 Uiso 1 1 calc R
H47C H 0.8222 -0.1617 -0.0127 0.059 Uiso 1 1 calc R
C48 C 0.78485(16) -0.09659(17) 0.12498(15) 0.0382(7) Uani 1 1 d .
H48A H 0.7701 -0.0637 0.1655 0.057 Uiso 1 1 calc R
H48B H 0.8100 -0.0669 0.0837 0.057 Uiso 1 1 calc R
H48C H 0.8293 -0.1406 0.1403 0.057 Uiso 1 1 calc R
C49 C 0.82746(16) 0.17213(13) 0.42230(13) 0.0247(5) Uani 1 1 d .
H49A H 0.8560 0.1528 0.4682 0.037 Uiso 1 1 calc R
H49B H 0.7618 0.1814 0.4303 0.037 Uiso 1 1 calc R
H49C H 0.8494 0.2204 0.4045 0.037 Uiso 1 1 calc R
C50 C 0.98361(14) 0.07833(14) 0.34890(13) 0.0252(5) Uani 1 1 d .
H50A H 1.0087 0.1264 0.3362 0.038 Uiso 1 1 calc R
H50B H 1.0032 0.0418 0.3120 0.038 Uiso 1 1 calc R
H50C H 1.0049 0.0562 0.3966 0.038 Uiso 1 1 calc R
C51 C 0.80786(17) -0.20711(14) 0.36470(15) 0.0327(6) Uani 1 1 d .
H51A H 0.7784 -0.2003 0.3177 0.049 Uiso 1 1 calc R
H51B H 0.7619 -0.2076 0.4042 0.049 Uiso 1 1 calc R
H51C H 0.8484 -0.2560 0.3677 0.049 Uiso 1 1 calc R
C52 C 0.93979(17) -0.14728(16) 0.45911(14) 0.0347(6) Uani 1 1 d .
H52A H 0.9791 -0.1965 0.4567 0.052 Uiso 1 1 calc R
H52B H 0.8976 -0.1503 0.5010 0.052 Uiso 1 1 calc R
H52C H 0.9766 -0.1063 0.4644 0.052 Uiso 1 1 calc R
C53 C 0.95808(16) -0.12714(14) 0.29444(13) 0.0276(5) Uani 1 1 d .
H53A H 0.9937 -0.1783 0.2940 0.041 Uiso 1 1 calc R
H53B H 0.9984 -0.0886 0.2992 0.041 Uiso 1 1 calc R
H53C H 0.9258 -0.1154 0.2489 0.041 Uiso 1 1 calc R
C54 C 0.61087(15) 0.08044(14) 0.49252(13) 0.0270(5) Uani 1 1 d .
H54A H 0.5669 0.0783 0.4551 0.041 Uiso 1 1 calc R
H54B H 0.6382 0.1279 0.4837 0.041 Uiso 1 1 calc R
H54C H 0.5803 0.0796 0.5406 0.041 Uiso 1 1 calc R
C55 C 0.78095(16) 0.00387(16) 0.56297(13) 0.0312(6) Uani 1 1 d .
H55A H 0.8123 0.0488 0.5508 0.047 Uiso 1 1 calc R
H55B H 0.8253 -0.0426 0.5676 0.047 Uiso 1 1 calc R
H55C H 0.7467 0.0101 0.6091 0.047 Uiso 1 1 calc R
C56 C 0.65009(16) -0.09560(14) 0.51382(13) 0.0281(6) Uani 1 1 d .
H56A H 0.6164 -0.0911 0.5604 0.042 Uiso 1 1 calc R
H56B H 0.6980 -0.1396 0.5181 0.042 Uiso 1 1 calc R
H56C H 0.6090 -0.1033 0.4759 0.042 Uiso 1 1 calc R
C57 C 0.62234(16) 0.26468(14) 0.31557(13) 0.0276(5) Uani 1 1 d .
H57A H 0.6518 0.2617 0.3624 0.041 Uiso 1 1 calc R
H57B H 0.5869 0.2219 0.3148 0.041 Uiso 1 1 calc R
H57C H 0.5823 0.3136 0.3091 0.041 Uiso 1 1 calc R
C58 C 0.79256(17) 0.32761(15) 0.25380(17) 0.0383(7) Uani 1 1 d .
H58A H 0.7643 0.3804 0.2411 0.057 Uiso 1 1 calc R
H58B H 0.8468 0.3159 0.2228 0.057 Uiso 1 1 calc R
H58C H 0.8092 0.3226 0.3050 0.057 Uiso 1 1 calc R
C59 C 0.65371(18) 0.29368(15) 0.15164(14) 0.0341(6) Uani 1 1 d .
H59A H 0.6075 0.2613 0.1432 0.051 Uiso 1 1 calc R
H59B H 0.6986 0.2910 0.1113 0.051 Uiso 1 1 calc R
H59C H 0.6253 0.3471 0.1547 0.051 Uiso 1 1 calc R
C60 C 0.96712(16) 0.03089(14) 0.14096(14) 0.0297(6) Uani 1 1 d .
H60A H 1.0054 0.0295 0.0964 0.045 Uiso 1 1 calc R
H60B H 0.9301 -0.0111 0.1431 0.045 Uiso 1 1 calc R
H60C H 1.0052 0.0248 0.1835 0.045 Uiso 1 1 calc R
C61 C 0.83179(18) 0.13507(17) 0.05198(13) 0.0398(7) Uani 1 1 d .
H61A H 0.8763 0.1329 0.0114 0.060 Uiso 1 1 calc R
H61B H 0.7923 0.1844 0.0478 0.060 Uiso 1 1 calc R
H61C H 0.7955 0.0930 0.0507 0.060 Uiso 1 1 calc R
C62 C 0.96677(19) 0.20288(16) 0.13798(17) 0.0450(8) Uani 1 1 d .
H62A H 0.9991 0.1987 0.1835 0.068 Uiso 1 1 calc R
H62B H 0.9299 0.2534 0.1321 0.068 Uiso 1 1 calc R
H62C H 1.0104 0.1969 0.0969 0.068 Uiso 1 1 calc R
C63 C 0.22378(18) 0.92938(16) 0.12324(15) 0.0381(7) Uani 1 1 d .
H63 H 0.2334 0.8924 0.0878 0.046 Uiso 1 1 calc R
C64 C 0.19975(17) 0.90741(15) 0.19379(16) 0.0354(7) Uani 1 1 d .
H64 H 0.1926 0.8553 0.2070 0.043 Uiso 1 1 calc R
C65 C 0.18590(16) 0.96080(15) 0.24544(14) 0.0301(6) Uani 1 1 d .
H65 H 0.1693 0.9454 0.2942 0.036 Uiso 1 1 calc R
C66 C 0.19614(16) 1.03627(15) 0.22643(14) 0.0297(6) Uani 1 1 d .
H66 H 0.1869 1.0730 0.2621 0.036 Uiso 1 1 calc R
C67 C 0.21977(17) 1.05864(15) 0.15598(15) 0.0335(6) Uani 1 1 d .
H67 H 0.2265 1.1109 0.1430 0.040 Uiso 1 1 calc R
C68 C 0.23388(17) 1.00545(17) 0.10388(15) 0.0374(7) Uani 1 1 d .
H68 H 0.2504 1.0210 0.0552 0.045 Uiso 1 1 calc R
C69 C 0.5606(2) 0.66640(16) 0.20410(15) 0.0407(7) Uani 1 1 d .
H69 H 0.5135 0.6914 0.2335 0.049 Uiso 1 1 calc R
C70 C 0.5437(2) 0.60980(18) 0.16236(18) 0.0497(8) Uani 1 1 d .
H70 H 0.4848 0.5951 0.1633 0.060 Uiso 1 1 calc R
C71 C 0.6096(3) 0.5745(2) 0.11970(18) 0.0661(11) Uani 1 1 d .
H71 H 0.5967 0.5351 0.0909 0.079 Uiso 1 1 calc R
C72 C 0.6930(3) 0.5943(2) 0.1175(2) 0.0733(12) Uani 1 1 d .
H72 H 0.7385 0.5691 0.0867 0.088 Uiso 1 1 calc R
C73 C 0.7135(2) 0.6505(2) 0.1590(2) 0.0626(10) Uani 1 1 d .
H73 H 0.7728 0.6643 0.1575 0.075 Uiso 1 1 calc R
C74 C 0.6451(2) 0.68739(17) 0.20389(16) 0.0461(8) Uani 1 1 d .
H74 H 0.6575 0.7262 0.2335 0.055 Uiso 1 1 calc R

loop_
_atom_site_aniso_label
_atom_site_aniso_U_11
_atom_site_aniso_U_22
_atom_site_aniso_U_33
_atom_site_aniso_U_23
_atom_site_aniso_U_13
_atom_site_aniso_U_12
Ti1 0.0201(2) 0.0134(2) 0.0162(2) -0.00270(16) -0.00023(16) -0.00257(16)
Ti2 0.01452(19) 0.0169(2) 0.01461(19) -0.00260(16) -0.00140(15) -0.00191(15)
Ge1 0.01778(12) 0.01426(12) 0.01688(12) -0.00272(9) -0.00102(9) -0.00270(9)
Ge2 0.01409(12) 0.01689(12) 0.01528(12) -0.00239(9) -0.00155(9) -0.00215(9)
Si1 0.0177(3) 0.0122(3) 0.0151(3) -0.0021(2) 0.0002(2) -0.0032(2)
Si2 0.0219(3) 0.0186(3) 0.0204(3) -0.0046(3) -0.0022(3) -0.0042(3)
Si3 0.0156(3) 0.0145(3) 0.0160(3) -0.0013(2) -0.0019(2) -0.0015(2)
Si4 0.0262(3) 0.0219(3) 0.0232(3) -0.0016(3) 0.0039(3) -0.0075(3)
Si5 0.0260(3) 0.0166(3) 0.0252(3) -0.0047(3) -0.0021(3) -0.0005(3)
Si6 0.0221(3) 0.0215(3) 0.0298(4) -0.0044(3) -0.0072(3) 0.0015(3)
Si7 0.0247(3) 0.0284(4) 0.0193(3) -0.0006(3) -0.0003(3) -0.0063(3)
Si8 0.0114(3) 0.0142(3) 0.0133(3) -0.0017(2) -0.0012(2) -0.0011(2)
Si9 0.0137(3) 0.0191(3) 0.0189(3) -0.0047(3) -0.0006(2) -0.0028(2)
Si10 0.0127(3) 0.0141(3) 0.0159(3) -0.0011(2) -0.0003(2) -0.0019(2)
Si11 0.0184(3) 0.0179(3) 0.0214(3) -0.0010(3) -0.0022(2) 0.0005(2)
Si12 0.0175(3) 0.0264(3) 0.0154(3) -0.0018(3) -0.0011(2) -0.0022(3)
Si13 0.0186(3) 0.0173(3) 0.0321(4) -0.0009(3) -0.0009(3) -0.0017(3)
Si14 0.0209(3) 0.0242(3) 0.0222(3) -0.0003(3) 0.0034(3) -0.0036(3)
N1 0.0257(11) 0.0211(10) 0.0249(11) -0.0032(8) -0.0076(8) -0.0031(8)
N2 0.0194(10) 0.0188(10) 0.0258(10) -0.0006(8) -0.0022(8) -0.0024(8)
N3 0.0282(11) 0.0176(10) 0.0194(10) -0.0030(8) -0.0046(8) -0.0003(8)
N4 0.0226(10) 0.0236(11) 0.0236(10) -0.0091(8) -0.0009(8) 0.0015(8)
C1 0.0426(16) 0.0274(14) 0.0247(13) -0.0043(11) 0.0124(11) -0.0093(12)
C2 0.0411(15) 0.0331(14) 0.0209(13) -0.0024(11) 0.0088(11) -0.0176(12)
C3 0.0527(17) 0.0180(12) 0.0192(12) 0.0014(10) 0.0020(11) -0.0055(12)
C4 0.0477(16) 0.0322(14) 0.0166(12) 0.0065(11) -0.0037(11) -0.0060(12)
C5 0.0565(18) 0.0278(14) 0.0165(12) -0.0049(10) 0.0016(12) -0.0157(13)
C6 0.0339(14) 0.0129(11) 0.0296(13) -0.0058(10) -0.0062(11) -0.0016(10)
C7 0.0251(12) 0.0149(11) 0.0305(13) 0.0043(10) -0.0025(10) -0.0034(9)
C8 0.0323(13) 0.0149(11) 0.0214(12) -0.0004(9) -0.0021(10) 0.0007(10)
C9 0.0264(13) 0.0146(11) 0.0361(14) 0.0010(10) -0.0116(11) 0.0004(10)
C10 0.0249(13) 0.0179(12) 0.0366(14) -0.0027(11) 0.0013(11) 0.0050(10)
C11 0.0251(12) 0.0158(11) 0.0200(12) -0.0009(9) -0.0037(9) -0.0014(9)
C12 0.0240(12) 0.0321(14) 0.0222(12) 0.0023(11) -0.0049(10) -0.0066(11)
C13 0.0205(12) 0.0272(13) 0.0235(12) 0.0062(10) -0.0038(10) -0.0046(10)
C14 0.0342(14) 0.0292(14) 0.0338(14) -0.0127(12) -0.0081(11) -0.0060(11)
C15 0.0279(14) 0.0510(18) 0.0405(16) -0.0087(14) -0.0086(12) -0.0132(13)
C16 0.0226(13) 0.0334(14) 0.0332(14) 0.0001(11) -0.0013(11) 0.0018(11)
C17 0.0239(13) 0.0237(13) 0.0499(17) -0.0115(12) 0.0011(12) -0.0018(11)
C18 0.0454(16) 0.0256(14) 0.0257(13) -0.0101(11) -0.0027(12) -0.0023(12)
C19 0.0265(13) 0.0365(15) 0.0366(15) -0.0010(12) -0.0074(11) -0.0126(11)
C20 0.0352(15) 0.0357(15) 0.0353(15) 0.0000(12) 0.0158(12) -0.0016(12)
C21 0.0332(14) 0.0316(14) 0.0364(15) -0.0023(12) 0.0022(12) -0.0163(12)
C22 0.0458(16) 0.0338(15) 0.0232(13) -0.0007(11) 0.0031(12) -0.0174(13)
C23 0.0244(13) 0.0340(14) 0.0295(14) -0.0065(11) -0.0017(10) 0.0039(11)
C24 0.0354(15) 0.0302(14) 0.0285(14) 0.0014(11) -0.0060(11) 0.0019(11)
C25 0.0437(17) 0.0204(13) 0.0527(18) -0.0108(12) -0.0024(14) -0.0030(12)
C26 0.0268(14) 0.0333(15) 0.0462(17) -0.0135(13) -0.0001(12) -0.0008(11)
C27 0.0351(15) 0.0340(15) 0.0401(16) -0.0071(13) -0.0195(12) 0.0054(12)
C28 0.0370(15) 0.0251(14) 0.0443(17) 0.0033(12) -0.0101(13) 0.0008(12)
C29 0.0398(16) 0.0439(16) 0.0205(13) 0.0019(12) -0.0009(11) -0.0103(13)
C30 0.0349(15) 0.0368(15) 0.0281(14) 0.0032(12) 0.0008(11) -0.0130(12)
C31 0.0272(14) 0.0394(16) 0.0325(14) -0.0080(12) 0.0052(11) -0.0015(12)
C32 0.0213(12) 0.0284(13) 0.0221(12) -0.0015(10) 0.0058(10) -0.0036(10)
C33 0.0244(12) 0.0305(13) 0.0146(11) -0.0009(10) 0.0019(9) -0.0093(10)
C34 0.0214(12) 0.0268(13) 0.0211(12) 0.0050(10) -0.0022(9) -0.0028(10)
C35 0.0285(13) 0.0208(12) 0.0271(13) -0.0022(10) 0.0016(10) -0.0098(10)
C36 0.0177(11) 0.0327(14) 0.0231(12) 0.0000(10) -0.0016(9) -0.0099(10)
C37 0.0255(12) 0.0231(12) 0.0253(13) 0.0008(10) -0.0116(10) -0.0033(10)
C38 0.0348(14) 0.0248(13) 0.0136(11) 0.0025(10) -0.0029(10) 0.0050(11)
C39 0.0193(12) 0.0275(13) 0.0216(12) 0.0056(10) -0.0039(9) -0.0014(10)
C40 0.0324(13) 0.0160(11) 0.0213(12) -0.0013(9) -0.0069(10) -0.0021(10)
C41 0.0186(12) 0.0253(13) 0.0269(13) 0.0020(10) -0.0014(10) 0.0057(10)
C42 0.0240(12) 0.0199(12) 0.0190(12) -0.0010(9) -0.0031(9) -0.0005(10)
C43 0.0412(15) 0.0158(12) 0.0176(12) -0.0035(9) -0.0048(10) 0.0029(10)
C44 0.0376(15) 0.0206(13) 0.0242(13) -0.0063(10) -0.0007(11) 0.0044(11)
C45 0.0303(13) 0.0243(13) 0.0269(13) -0.0056(10) -0.0081(10) -0.0078(11)
C46 0.0497(17) 0.0269(14) 0.0279(14) -0.0095(11) -0.0060(12) -0.0015(12)
C47 0.0420(16) 0.0368(16) 0.0374(16) -0.0161(13) 0.0012(13) 0.0104(13)
C48 0.0216(13) 0.0505(18) 0.0435(16) -0.0241(14) 0.0023(12) 0.0017(12)
C49 0.0252(12) 0.0236(13) 0.0270(13) -0.0088(10) 0.0017(10) -0.0058(10)
C50 0.0147(11) 0.0297(13) 0.0323(14) -0.0083(11) -0.0022(10) -0.0035(10)
C51 0.0301(14) 0.0198(13) 0.0488(17) -0.0056(12) 0.0026(12) -0.0053(11)
C52 0.0296(14) 0.0385(16) 0.0324(14) -0.0012(12) -0.0103(11) 0.0102(12)
C53 0.0231(12) 0.0251(13) 0.0330(14) -0.0044(11) 0.0026(10) 0.0023(10)
C54 0.0215(12) 0.0328(14) 0.0270(13) -0.0093(11) 0.0013(10) -0.0010(10)
C55 0.0264(13) 0.0477(17) 0.0199(12) -0.0068(12) -0.0025(10) -0.0036(12)
C56 0.0274(13) 0.0345(14) 0.0223(13) 0.0024(11) 0.0013(10) -0.0075(11)
C57 0.0220(12) 0.0250(13) 0.0357(14) -0.0086(11) -0.0009(10) 0.0010(10)
C58 0.0251(14) 0.0248(14) 0.066(2) -0.0098(13) 0.0054(13) -0.0043(11)
C59 0.0322(14) 0.0271(14) 0.0398(16) 0.0104(12) -0.0025(12) -0.0003(11)
C60 0.0250(13) 0.0349(15) 0.0285(13) -0.0043(11) 0.0005(10) -0.0007(11)
C61 0.0349(15) 0.0587(19) 0.0209(13) 0.0051(13) 0.0022(11) 0.0055(14)
C62 0.0407(17) 0.0400(17) 0.0569(19) -0.0106(15) 0.0237(15) -0.0184(14)
C63 0.0331(15) 0.0406(17) 0.0414(17) -0.0185(14) -0.0128(12) 0.0046(13)
C64 0.0301(14) 0.0235(13) 0.0530(18) -0.0007(13) -0.0201(13) -0.0001(11)
C65 0.0231(13) 0.0382(15) 0.0299(14) 0.0032(12) -0.0083(10) -0.0084(11)
C66 0.0218(13) 0.0325(14) 0.0364(15) -0.0100(12) -0.0039(11) -0.0037(11)
C67 0.0288(14) 0.0268(14) 0.0460(17) 0.0043(12) -0.0094(12) -0.0090(11)
C68 0.0273(14) 0.0562(19) 0.0287(14) 0.0000(13) -0.0023(11) -0.0074(13)
C69 0.0412(17) 0.0305(15) 0.0427(17) 0.0120(13) 0.0151(13) 0.0093(13)
C70 0.0446(18) 0.0479(19) 0.057(2) 0.0100(16) -0.0247(16) -0.0078(15)
C71 0.102(3) 0.060(2) 0.0377(19) -0.0154(17) -0.008(2) -0.007(2)
C72 0.079(3) 0.064(3) 0.067(3) -0.010(2) 0.033(2) 0.017(2)
C73 0.0291(17) 0.074(3) 0.079(3) 0.024(2) -0.0029(17) -0.0019(17)
C74 0.066(2) 0.0318(16) 0.0414(17) 0.0033(13) -0.0194(16) -0.0078(15)

loop_
_atom_type_symbol
_atom_type_description
_atom_type_scat_dispersion_real
_atom_type_scat_dispersion_imag
_atom_type_scat_source
C C 0.0033 0.0016 'International Tables Vol C Tables 4.2.6.8 and 6.1.1.4'
H H 0.0000 0.0000 'International Tables Vol C Tables 4.2.6.8 and 6.1.1.4'
N N 0.0061 0.0033 'International Tables Vol C Tables 4.2.6.8 and 6.1.1.4'
Si Si 0.0817 0.0704 'International Tables Vol C Tables 4.2.6.8 and 6.1.1.4'
Ti Ti 0.2776 0.4457 'International Tables Vol C Tables 4.2.6.8 and 6.1.1.4'
Ge Ge 0.1547 1.8001 'International Tables Vol C Tables 4.2.6.8 and 6.1.1.4'

loop_
_geom_angle_atom_site_label_1
_geom_angle_atom_site_label_2
_geom_angle_atom_site_label_3
_geom_angle
C11 Ti1 C1 126.05(9)
C11 Ti1 C2 123.73(9)
C1 Ti1 C2 34.53(8)
C11 Ti1 C8 92.88(9)
C1 Ti1 C8 134.32(9)
C2 Ti1 C8 140.13(9)
C11 Ti1 C9 127.37(9)
C1 Ti1 C9 102.13(9)
C2 Ti1 C9 107.65(9)
C8 Ti1 C9 34.56(8)
C11 Ti1 C10 131.44(9)
C1 Ti1 C10 78.09(10)
C2 Ti1 C10 99.90(9)
C8 Ti1 C10 56.93(9)
C9 Ti1 C10 34.18(8)
C11 Ti1 C5 92.79(9)
C1 Ti1 C5 34.42(9)
C2 Ti1 C5 57.34(9)
C8 Ti1 C5 144.42(8)
C9 Ti1 C5 126.86(9)
C10 Ti1 C5 94.16(10)
C11 Ti1 C3 89.51(9)
C1 Ti1 C3 57.13(9)
C2 Ti1 C3 34.55(9)
C8 Ti1 C3 158.13(8)
C9 Ti1 C3 139.03(9)
C10 Ti1 C3 133.21(9)
C5 Ti1 C3 56.97(9)
C11 Ti1 C6 98.32(9)
C1 Ti1 C6 91.12(9)
C2 Ti1 C6 123.27(9)
C8 Ti1 C6 56.83(8)
C9 Ti1 C6 57.00(8)
C10 Ti1 C6 34.30(8)
C5 Ti1 C6 87.59(9)
C3 Ti1 C6 144.13(8)
C11 Ti1 C7 77.05(8)
C1 Ti1 C7 124.87(9)
C2 Ti1 C7 155.75(9)
C8 Ti1 C7 34.15(8)
C9 Ti1 C7 56.82(8)
C10 Ti1 C7 56.45(8)
C5 Ti1 C7 114.37(9)
C3 Ti1 C7 164.01(9)
C6 Ti1 C7 33.78(8)
C11 Ti1 C4 72.06(9)
C1 Ti1 C4 56.56(10)
C2 Ti1 C4 56.72(9)
C8 Ti1 C4 163.11(9)
C9 Ti1 C4 158.61(9)
C10 Ti1 C4 128.10(9)
C5 Ti1 C4 34.00(9)
C3 Ti1 C4 33.87(9)
C6 Ti1 C4 116.57(9)
C7 Ti1 C4 131.22(9)
C11 Ti1 Ge1 102.78(6)
C1 Ti1 Ge1 109.87(7)
C2 Ti1 Ge1 78.23(6)
C8 Ti1 Ge1 78.64(6)
C9 Ti1 Ge1 75.51(6)
C10 Ti1 Ge1 106.34(7)
C5 Ti1 Ge1 133.76(7)
C3 Ti1 Ge1 79.63(6)
C6 Ti1 Ge1 131.36(6)
C7 Ti1 Ge1 111.50(6)
C4 Ti1 Ge1 111.53(7)
C42 Ti2 C41 122.86(8)
C42 Ti2 C40 125.77(8)
C41 Ti2 C40 34.32(8)
C42 Ti2 C32 131.97(9)
C41 Ti2 C32 78.30(9)
C40 Ti2 C32 96.47(9)
C42 Ti2 C34 92.09(8)
C41 Ti2 C34 135.35(8)
C40 Ti2 C34 140.44(8)
C32 Ti2 C34 57.11(8)
C42 Ti2 C33 126.63(8)
C41 Ti2 C33 104.73(9)
C40 Ti2 C33 106.92(9)
C32 Ti2 C33 34.21(8)
C34 Ti2 C33 34.57(8)
C42 Ti2 C36 98.93(8)
C41 Ti2 C36 88.22(9)
C40 Ti2 C36 118.68(9)
C32 Ti2 C36 34.48(8)
C34 Ti2 C36 57.00(8)
C33 Ti2 C36 57.09(8)
C42 Ti2 C37 88.65(8)
C41 Ti2 C37 34.54(8)
C40 Ti2 C37 57.20(8)
C32 Ti2 C37 98.17(8)
C34 Ti2 C37 145.51(8)
C33 Ti2 C37 131.51(8)
C36 Ti2 C37 88.82(8)
C42 Ti2 C35 76.87(8)
C41 Ti2 C35 121.81(9)
C40 Ti2 C35 151.79(8)
C32 Ti2 C35 56.75(8)
C34 Ti2 C35 34.32(8)
C33 Ti2 C35 56.98(8)
C36 Ti2 C35 33.89(8)
C37 Ti2 C35 113.48(8)
C42 Ti2 C39 92.43(8)
C41 Ti2 C39 56.89(8)
C40 Ti2 C39 34.53(8)
C32 Ti2 C39 130.67(8)
C34 Ti2 C39 157.54(8)
C33 Ti2 C39 136.54(8)
C36 Ti2 C39 143.41(8)
C37 Ti2 C39 56.62(8)
C35 Ti2 C39 166.08(8)
C42 Ti2 C38 71.59(8)
C41 Ti2 C38 56.47(8)
C40 Ti2 C38 56.51(8)
C32 Ti2 C38 131.37(8)
C34 Ti2 C38 163.05(8)
C33 Ti2 C38 160.97(8)
C36 Ti2 C38 119.68(9)
C37 Ti2 C38 33.87(8)
C35 Ti2 C38 132.76(9)
C39 Ti2 C38 33.52(8)
C42 Ti2 Ge2 103.51(6)
C41 Ti2 Ge2 112.88(6)
C40 Ti2 Ge2 80.10(6)
C32 Ti2 Ge2 105.60(6)
C34 Ti2 Ge2 80.07(6)
C33 Ti2 Ge2 75.52(6)
C36 Ti2 Ge2 131.95(6)
C37 Ti2 Ge2 133.10(6)
C35 Ti2 Ge2 113.38(6)
C39 Ti2 Ge2 77.48(6)
C38 Ti2 Ge2 107.63(7)
Si3 Ge1 Si1 87.27(4)
Si3 Ge1 Ti1 135.24(2)
Si1 Ge1 Ti1 135.92(3)
Si8 Ge2 Si10 87.14(3)
Si8 Ge2 Ti2 136.30(3)
Si10 Ge2 Ti2 135.62(3)
Si4 Si1 Si5 108.84(4)
Si4 Si1 Si2 109.88(4)
Si5 Si1 Si2 109.68(4)
Si4 Si1 Ge1 118.78(4)
Si5 Si1 Ge1 117.33(3)
Si2 Si1 Ge1 90.49(4)
C18 Si2 C19 103.79(12)
C18 Si2 Si3 116.01(9)
C19 Si2 Si3 115.75(9)
C18 Si2 Si1 115.63(9)
C19 Si2 Si1 114.66(9)
Si3 Si2 Si1 91.47(4)
Si7 Si3 Si6 106.64(4)
Si7 Si3 Si2 112.56(4)
Si6 Si3 Si2 107.90(4)
Si7 Si3 Ge1 117.65(3)
Si6 Si3 Ge1 120.09(4)
Si2 Si3 Ge1 90.77(4)
C20 Si4 C21 107.82(13)
C20 Si4 C22 109.15(13)
C21 Si4 C22 105.97(12)
C20 Si4 Si1 109.88(9)
C21 Si4 Si1 110.47(9)
C22 Si4 Si1 113.34(9)
C23 Si5 C24 108.12(11)
C23 Si5 C25 107.13(12)
C24 Si5 C25 106.05(13)
C23 Si5 Si1 111.88(9)
C24 Si5 Si1 112.24(9)
C25 Si5 Si1 111.11(9)
C26 Si6 C28 108.18(13)
C26 Si6 C27 108.41(12)
C28 Si6 C27 106.95(13)
C26 Si6 Si3 111.06(9)
C28 Si6 Si3 113.08(9)
C27 Si6 Si3 108.99(9)
C30 Si7 C31 106.41(12)
C30 Si7 C29 107.23(12)
C31 Si7 C29 108.95(12)
C30 Si7 Si3 113.29(9)
C31 Si7 Si3 111.12(9)
C29 Si7 Si3 109.67(9)
Si11 Si8 Si12 107.96(4)
Si11 Si8 Si9 112.26(3)
Si12 Si8 Si9 110.62(4)
Si11 Si8 Ge2 113.95(4)
Si12 Si8 Ge2 120.37(3)
Si9 Si8 Ge2 90.68(4)
C50 Si9 C49 105.56(11)
C50 Si9 Si8 116.73(8)
C49 Si9 Si8 112.64(8)
C50 Si9 Si10 115.95(8)
C49 Si9 Si10 114.40(8)
Si8 Si9 Si10 91.60(4)
Si13 Si10 Si14 108.73(4)
Si13 Si10 Si9 109.37(4)
Si14 Si10 Si9 112.56(4)
Si13 Si10 Ge2 116.81(3)
Si14 Si10 Ge2 117.63(4)
Si9 Si10 Ge2 90.36(4)
C53 Si11 C51 106.67(12)
C53 Si11 C52 107.86(12)
C51 Si11 C52 107.61(13)
C53 Si11 Si8 112.41(8)
C51 Si11 Si8 110.35(8)
C52 Si11 Si8 111.69(9)
C55 Si12 C56 106.57(12)
C55 Si12 C54 106.07(12)
C56 Si12 C54 109.23(11)
C55 Si12 Si8 110.87(8)
C56 Si12 Si8 111.88(8)
C54 Si12 Si8 111.93(9)
C58 Si13 C59 106.36(13)
C58 Si13 C57 108.54(12)
C59 Si13 C57 108.17(11)
C58 Si13 Si10 109.95(9)
C59 Si13 Si10 113.91(9)
C57 Si13 Si10 109.73(9)
C60 Si14 C62 107.30(13)
C60 Si14 C61 105.46(12)
C62 Si14 C61 108.01(14)
C60 Si14 Si10 112.96(9)
C62 Si14 Si10 112.09(9)
C61 Si14 Si10 110.67(9)
C11 N1 C12 112.55(19)
C11 N1 C14 126.3(2)
C12 N1 C14 121.05(19)
C11 N2 C13 112.63(19)
C11 N2 C17 126.28(19)
C13 N2 C17 121.06(19)
C42 N3 C43 112.13(19)
C42 N3 C45 126.83(19)
C43 N3 C45 121.04(19)
C42 N4 C44 112.6(2)
C42 N4 C48 126.86(19)
C44 N4 C48 120.5(2)
C5 C1 C2 108.5(2)
C5 C1 Ti1 73.57(14)
C2 C1 Ti1 72.81(14)
C1 C2 C3 107.6(2)
C1 C2 Ti1 72.66(14)
C3 C2 Ti1 73.68(14)
C4 C3 C2 108.0(2)
C4 C3 Ti1 74.59(14)
C2 C3 Ti1 71.77(14)
C3 C4 C5 108.1(2)
C3 C4 Ti1 71.54(14)
C5 C4 Ti1 71.22(14)
C1 C5 C4 107.7(2)
C1 C5 Ti1 72.01(14)
C4 C5 Ti1 74.77(14)
C7 C6 C10 107.8(2)
C7 C6 Ti1 73.72(13)
C10 C6 Ti1 72.21(13)
C6 C7 C8 108.1(2)
C6 C7 Ti1 72.50(13)
C8 C7 Ti1 71.34(13)
C7 C8 C9 108.0(2)
C7 C8 Ti1 74.52(13)
C9 C8 Ti1 72.80(14)
C10 C9 C8 107.6(2)
C10 C9 Ti1 73.17(13)
C8 C9 Ti1 72.64(13)
C9 C10 C6 108.5(2)
C9 C10 Ti1 72.65(13)
C6 C10 Ti1 73.49(13)
N1 C11 N2 101.66(19)
N1 C11 Ti1 126.03(15)
N2 C11 Ti1 132.14(16)
C13 C12 N1 106.4(2)
C13 C12 C15 130.2(2)
N1 C12 C15 123.2(2)
C12 C13 N2 106.7(2)
C12 C13 C16 130.7(2)
N2 C13 C16 122.6(2)
C33 C32 C36 108.5(2)
C33 C32 Ti2 73.37(13)
C36 C32 Ti2 73.31(13)
C32 C33 C34 107.5(2)
C32 C33 Ti2 72.42(13)
C34 C33 Ti2 72.41(13)
C35 C34 C33 107.7(2)
C35 C34 Ti2 73.48(13)
C33 C34 Ti2 73.02(13)
C36 C35 C34 108.5(2)
C36 C35 Ti2 72.79(14)
C34 C35 Ti2 72.20(13)
C35 C36 C32 107.8(2)
C35 C36 Ti2 73.32(13)
C32 C36 Ti2 72.21(13)
C38 C37 C41 107.3(2)
C38 C37 Ti2 74.88(13)
C41 C37 Ti2 71.46(13)
C39 C38 C37 108.4(2)
C39 C38 Ti2 71.89(13)
C37 C38 Ti2 71.25(13)
C38 C39 C40 107.9(2)
C38 C39 Ti2 74.59(14)
C40 C39 Ti2 71.17(13)
C41 C40 C39 107.8(2)
C41 C40 Ti2 72.66(13)
C39 C40 Ti2 74.30(13)
C40 C41 C37 108.6(2)
C40 C41 Ti2 73.02(13)
C37 C41 Ti2 74.00(13)
N4 C42 N3 102.21(18)
N4 C42 Ti2 131.29(16)
N3 C42 Ti2 125.65(16)
C44 C43 N3 106.4(2)
C44 C43 C46 131.2(2)
N3 C43 C46 122.3(2)
C43 C44 N4 106.6(2)
C43 C44 C47 131.4(2)
N4 C44 C47 122.0(2)
C64 C63 C68 119.9(2)
C63 C64 C65 120.2(3)
C66 C65 C64 120.0(2)
C67 C66 C65 120.1(2)
C66 C67 C68 120.3(3)
C63 C68 C67 119.5(3)
C70 C69 C74 120.3(3)
C71 C70 C69 120.6(3)
C72 C71 C70 120.7(3)
C71 C72 C73 120.8(3)
C72 C73 C74 118.8(3)
C69 C74 C73 118.9(3)

loop_
_geom_bond_atom_site_label_1
_geom_bond_atom_site_label_2
_geom_bond_distance
Ti1 C11 2.323(2)
Ti1 C1 2.363(2)
Ti1 C2 2.365(2)
Ti1 C8 2.374(2)
Ti1 C9 2.376(2)
Ti1 C10 2.383(2)
Ti1 C5 2.383(2)
Ti1 C3 2.389(2)
Ti1 C6 2.400(2)
Ti1 C7 2.415(2)
Ti1 C4 2.429(2)
Ti1 Ge1 2.5217(8)
Ti2 C42 2.333(2)
Ti2 C41 2.357(2)
Ti2 C40 2.362(2)
Ti2 C32 2.377(2)
Ti2 C34 2.381(2)
Ti2 C33 2.389(2)
Ti2 C36 2.391(2)
Ti2 C37 2.390(2)
Ti2 C35 2.398(2)
Ti2 C39 2.402(2)
Ti2 C38 2.437(2)
Ti2 Ge2 2.5218(8)
Ge1 Si3 2.4465(9)
Ge1 Si1 2.4569(8)
Ge2 Si8 2.4481(9)
Ge2 Si10 2.4569(9)
Si1 Si4 2.3530(11)
Si1 Si5 2.3529(12)
Si1 Si2 2.3628(10)
Si2 C18 1.885(2)
Si2 C19 1.890(2)
Si2 Si3 2.3620(10)
Si3 Si7 2.3476(11)
Si3 Si6 2.3534(12)
Si4 C20 1.871(3)
Si4 C21 1.876(2)
Si4 C22 1.878(3)
Si5 C23 1.880(3)
Si5 C24 1.881(3)
Si5 C25 1.882(3)
Si6 C26 1.884(3)
Si6 C28 1.887(3)
Si6 C27 1.887(3)
Si7 C30 1.881(3)
Si7 C31 1.885(3)
Si7 C29 1.889(3)
Si8 Si11 2.3493(11)
Si8 Si12 2.3543(11)
Si8 Si9 2.3556(10)
Si9 C50 1.881(2)
Si9 C49 1.890(2)
Si9 Si10 2.3602(11)
Si10 Si13 2.3539(11)
Si10 Si14 2.3544(11)
Si11 C53 1.873(2)
Si11 C51 1.878(2)
Si11 C52 1.880(3)
Si12 C55 1.878(2)
Si12 C56 1.880(3)
Si12 C54 1.883(2)
Si13 C58 1.881(3)
Si13 C59 1.883(3)
Si13 C57 1.885(2)
Si14 C60 1.873(3)
Si14 C62 1.879(3)
Si14 C61 1.882(3)
N1 C11 1.374(3)
N1 C12 1.397(3)
N1 C14 1.461(3)
N2 C11 1.375(3)
N2 C13 1.392(3)
N2 C17 1.456(3)
N3 C42 1.375(3)
N3 C43 1.401(3)
N3 C45 1.454(3)
N4 C42 1.366(3)
N4 C44 1.396(3)
N4 C48 1.455(3)
C1 C5 1.404(4)
C1 C2 1.403(3)
C2 C3 1.412(4)
C3 C4 1.404(4)
C4 C5 1.408(4)
C6 C7 1.399(3)
C6 C10 1.410(3)
C7 C8 1.407(3)
C8 C9 1.411(3)
C9 C10 1.399(3)
C12 C13 1.335(3)
C12 C15 1.492(3)
C13 C16 1.493(3)
C32 C33 1.402(3)
C32 C36 1.413(3)
C33 C34 1.418(3)
C34 C35 1.410(3)
C35 C36 1.396(3)
C37 C38 1.407(3)
C37 C41 1.410(3)
C38 C39 1.396(3)
C39 C40 1.415(3)
C40 C41 1.392(3)
C43 C44 1.338(3)
C43 C46 1.497(3)
C44 C47 1.494(3)
C63 C64 1.375(4)
C63 C68 1.385(4)
C64 C65 1.379(4)
C65 C66 1.374(3)
C66 C67 1.373(4)
C67 C68 1.383(4)
C69 C70 1.362(4)
C69 C74 1.365(4)
C70 C71 1.348(5)
C71 C72 1.341(5)
C72 C73 1.373(5)
C73 C74 1.407(5)

loop_
_geom_torsion_atom_site_label_1
_geom_torsion_atom_site_label_2
_geom_torsion_atom_site_label_3
_geom_torsion_atom_site_label_4
_geom_torsion
C11 Ti1 Ge1 Si3 -106.06(7)
C1 Ti1 Ge1 Si3 117.58(8)
C2 Ti1 Ge1 Si3 131.64(7)
C8 Ti1 Ge1 Si3 -15.66(6)
C9 Ti1 Ge1 Si3 19.68(7)
C10 Ti1 Ge1 Si3 34.63(7)
C5 Ti1 Ge1 Si3 147.30(10)
C3 Ti1 Ge1 Si3 166.83(7)
C6 Ti1 Ge1 Si3 7.36(9)
C7 Ti1 Ge1 Si3 -25.14(7)
C4 Ti1 Ge1 Si3 178.42(7)
C11 Ti1 Ge1 Si1 93.18(7)
C1 Ti1 Ge1 Si1 -43.18(8)
C2 Ti1 Ge1 Si1 -29.13(7)
C8 Ti1 Ge1 Si1 -176.43(6)
C9 Ti1 Ge1 Si1 -141.08(7)
C10 Ti1 Ge1 Si1 -126.13(7)
C5 Ti1 Ge1 Si1 -13.46(10)
C3 Ti1 Ge1 Si1 6.07(7)
C6 Ti1 Ge1 Si1 -153.41(8)
C7 Ti1 Ge1 Si1 174.10(6)
C4 Ti1 Ge1 Si1 17.66(8)
C42 Ti2 Ge2 Si8 -95.88(7)
C41 Ti2 Ge2 Si8 129.13(7)
C40 Ti2 Ge2 Si8 139.49(6)
C32 Ti2 Ge2 Si8 45.48(7)
C34 Ti2 Ge2 Si8 -6.11(6)
C33 Ti2 Ge2 Si8 28.99(7)
C36 Ti2 Ge2 Si8 19.62(9)
C37 Ti2 Ge2 Si8 163.08(8)
C35 Ti2 Ge2 Si8 -14.55(7)
C39 Ti2 Ge2 Si8 174.62(6)
C38 Ti2 Ge2 Si8 -170.54(6)
C42 Ti2 Ge2 Si10 99.06(7)
C41 Ti2 Ge2 Si10 -35.93(7)
C40 Ti2 Ge2 Si10 -25.56(6)
C32 Ti2 Ge2 Si10 -119.58(7)
C34 Ti2 Ge2 Si10 -171.16(6)
C33 Ti2 Ge2 Si10 -136.06(7)
C36 Ti2 Ge2 Si10 -145.43(8)
C37 Ti2 Ge2 Si10 -1.98(9)
C35 Ti2 Ge2 Si10 -179.61(7)
C39 Ti2 Ge2 Si10 9.56(6)
C38 Ti2 Ge2 Si10 24.40(7)
Si3 Ge1 Si1 Si4 -112.95(4)
Ti1 Ge1 Si1 Si4 53.62(5)
Si3 Ge1 Si1 Si5 112.73(4)
Ti1 Ge1 Si1 Si5 -80.70(5)
Si3 Ge1 Si1 Si2 0.17(2)
Ti1 Ge1 Si1 Si2 166.74(2)
Si4 Si1 Si2 C18 -119.25(10)
Si5 Si1 Si2 C18 0.36(10)
Ge1 Si1 Si2 C18 119.75(10)
Si4 Si1 Si2 C19 1.49(10)
Si5 Si1 Si2 C19 121.10(10)
Ge1 Si1 Si2 C19 -119.51(10)
Si4 Si1 Si2 Si3 120.83(4)
Si5 Si1 Si2 Si3 -119.57(4)
Ge1 Si1 Si2 Si3 -0.18(3)
C18 Si2 Si3 Si7 1.10(10)
C19 Si2 Si3 Si7 -120.88(10)
Si1 Si2 Si3 Si7 120.71(4)
C18 Si2 Si3 Si6 118.49(10)
C19 Si2 Si3 Si6 -3.50(10)
Si1 Si2 Si3 Si6 -121.91(4)
C18 Si2 Si3 Ge1 -119.43(10)
C19 Si2 Si3 Ge1 118.58(10)
Si1 Si2 Si3 Ge1 0.18(3)
Si1 Ge1 Si3 Si7 -116.28(4)
Ti1 Ge1 Si3 Si7 76.98(5)
Si1 Ge1 Si3 Si6 111.11(4)
Ti1 Ge1 Si3 Si6 -55.63(5)
Si1 Ge1 Si3 Si2 -0.17(2)
Ti1 Ge1 Si3 Si2 -166.91(2)
Si5 Si1 Si4 C20 -179.33(10)
Si2 Si1 Si4 C20 -59.21(11)
Ge1 Si1 Si4 C20 42.85(11)
Si5 Si1 Si4 C21 -60.48(10)
Si2 Si1 Si4 C21 59.63(10)
Ge1 Si1 Si4 C21 161.70(9)
Si5 Si1 Si4 C22 58.26(10)
Si2 Si1 Si4 C22 178.38(9)
Ge1 Si1 Si4 C22 -79.56(10)
Si4 Si1 Si5 C23 170.55(9)
Si2 Si1 Si5 C23 50.32(9)
Ge1 Si1 Si5 C23 -50.94(9)
Si4 Si1 Si5 C24 -67.70(10)
Si2 Si1 Si5 C24 172.07(9)
Ge1 Si1 Si5 C24 70.82(10)
Si4 Si1 Si5 C25 50.87(11)
Si2 Si1 Si5 C25 -69.37(11)
Ge1 Si1 Si5 C25 -170.62(10)
Si7 Si3 Si6 C26 -169.81(9)
Si2 Si3 Si6 C26 69.05(10)
Ge1 Si3 Si6 C26 -32.68(10)
Si7 Si3 Si6 C28 -47.97(10)
Si2 Si3 Si6 C28 -169.12(10)
Ge1 Si3 Si6 C28 89.15(10)
Si7 Si3 Si6 C27 70.83(11)
Si2 Si3 Si6 C27 -50.32(11)
Ge1 Si3 Si6 C27 -152.05(10)
Si6 Si3 Si7 C30 71.07(10)
Si2 Si3 Si7 C30 -170.80(9)
Ge1 Si3 Si7 C30 -67.27(10)
Si6 Si3 Si7 C31 -169.20(9)
Si2 Si3 Si7 C31 -51.07(10)
Ge1 Si3 Si7 C31 52.46(10)
Si6 Si3 Si7 C29 -48.68(10)
Si2 Si3 Si7 C29 69.44(10)
Ge1 Si3 Si7 C29 172.97(9)
Si10 Ge2 Si8 Si11 -111.34(4)
Ti2 Ge2 Si8 Si11 79.07(4)
Si10 Ge2 Si8 Si12 118.02(4)
Ti2 Ge2 Si8 Si12 -51.58(5)
Si10 Ge2 Si8 Si9 3.49(2)
Ti2 Ge2 Si8 Si9 -166.11(2)
Si11 Si8 Si9 C50 -7.58(9)
Si12 Si8 Si9 C50 113.09(9)
Ge2 Si8 Si9 C50 -123.91(9)
Si11 Si8 Si9 C49 -129.95(9)
Si12 Si8 Si9 C49 -9.28(9)
Ge2 Si8 Si9 C49 113.72(9)
Si11 Si8 Si9 Si10 112.70(4)
Si12 Si8 Si9 Si10 -126.63(4)
Ge2 Si8 Si9 Si10 -3.63(2)
C50 Si9 Si10 Si13 -116.75(9)
C49 Si9 Si10 Si13 6.50(9)
Si8 Si9 Si10 Si13 122.32(4)
C50 Si9 Si10 Si14 4.23(9)
C49 Si9 Si10 Si14 127.48(9)
Si8 Si9 Si10 Si14 -116.70(4)
C50 Si9 Si10 Ge2 124.55(9)
C49 Si9 Si10 Ge2 -112.20(9)
Si8 Si9 Si10 Ge2 3.62(2)
Si8 Ge2 Si10 Si13 -115.50(4)
Ti2 Ge2 Si10 Si13 54.23(5)
Si8 Ge2 Si10 Si14 112.38(4)
Ti2 Ge2 Si10 Si14 -77.89(4)
Si8 Ge2 Si10 Si9 -3.48(2)
Ti2 Ge2 Si10 Si9 166.24(2)
Si12 Si8 Si11 C53 -167.35(9)
Si9 Si8 Si11 C53 -45.16(9)
Ge2 Si8 Si11 C53 56.14(9)
Si12 Si8 Si11 C51 73.71(10)
Si9 Si8 Si11 C51 -164.10(10)
Ge2 Si8 Si11 C51 -62.80(10)
Si12 Si8 Si11 C52 -45.95(10)
Si9 Si8 Si11 C52 76.24(11)
Ge2 Si8 Si11 C52 177.54(10)
Si11 Si8 Si12 C55 69.22(10)
Si9 Si8 Si12 C55 -53.98(10)
Ge2 Si8 Si12 C55 -157.58(10)
Si11 Si8 Si12 C56 -49.59(9)
Si9 Si8 Si12 C56 -172.79(9)
Ge2 Si8 Si12 C56 83.61(9)
Si11 Si8 Si12 C54 -172.56(9)
Si9 Si8 Si12 C54 64.24(9)
Ge2 Si8 Si12 C54 -39.36(9)
Si14 Si10 Si13 C58 -63.55(11)
Si9 Si10 Si13 C58 59.72(11)
Ge2 Si10 Si13 C58 160.39(10)
Si14 Si10 Si13 C59 55.70(10)
Si9 Si10 Si13 C59 178.97(9)
Ge2 Si10 Si13 C59 -80.36(10)
Si14 Si10 Si13 C57 177.13(8)
Si9 Si10 Si13 C57 -59.60(9)
Ge2 Si10 Si13 C57 41.07(9)
Si13 Si10 Si14 C60 173.12(9)
Si9 Si10 Si14 C60 51.78(10)
Ge2 Si10 Si14 C60 -51.22(10)
Si13 Si10 Si14 C62 51.76(12)
Si9 Si10 Si14 C62 -69.59(12)
Ge2 Si10 Si14 C62 -172.59(11)
Si13 Si10 Si14 C61 -68.89(11)
Si9 Si10 Si14 C61 169.77(10)
Ge2 Si10 Si14 C61 66.76(11)
C11 Ti1 C1 C5 17.05(19)
C2 Ti1 C1 C5 115.9(2)
C8 Ti1 C1 C5 -125.86(16)
C9 Ti1 C1 C5 -140.52(15)
C10 Ti1 C1 C5 -116.04(16)
C3 Ti1 C1 C5 78.17(17)
C6 Ti1 C1 C5 -84.09(16)
C7 Ti1 C1 C5 -82.69(17)
C4 Ti1 C1 C5 37.46(15)
Ge1 Ti1 C1 C5 140.69(13)
C11 Ti1 C1 C2 -98.85(17)
C8 Ti1 C1 C2 118.24(17)
C9 Ti1 C1 C2 103.58(17)
C10 Ti1 C1 C2 128.06(17)
C5 Ti1 C1 C2 -115.9(2)
C3 Ti1 C1 C2 -37.73(15)
C6 Ti1 C1 C2 160.01(17)
C7 Ti1 C1 C2 161.41(15)
C4 Ti1 C1 C2 -78.45(17)
Ge1 Ti1 C1 C2 24.79(17)
C5 C1 C2 C3 0.4(3)
Ti1 C1 C2 C3 65.90(17)
C5 C1 C2 Ti1 -65.46(17)
C11 Ti1 C2 C1 106.14(17)
C8 Ti1 C2 C1 -100.53(19)
C9 Ti1 C2 C1 -85.79(17)
C10 Ti1 C2 C1 -51.45(17)
C5 Ti1 C2 C1 37.15(16)
C3 Ti1 C2 C1 115.0(2)
C6 Ti1 C2 C1 -24.1(2)
C7 Ti1 C2 C1 -39.6(3)
C4 Ti1 C2 C1 77.94(17)
Ge1 Ti1 C2 C1 -156.24(17)
C11 Ti1 C2 C3 -8.85(18)
C1 Ti1 C2 C3 -115.0(2)
C8 Ti1 C2 C3 144.48(15)
C9 Ti1 C2 C3 159.22(14)
C10 Ti1 C2 C3 -166.44(14)
C5 Ti1 C2 C3 -77.84(16)
C6 Ti1 C2 C3 -139.12(14)
C7 Ti1 C2 C3 -154.56(19)
C4 Ti1 C2 C3 -37.05(14)
Ge1 Ti1 C2 C3 88.77(14)
C1 C2 C3 C4 1.1(3)
Ti1 C2 C3 C4 66.37(17)
C1 C2 C3 Ti1 -65.22(17)
C11 Ti1 C3 C4 57.32(16)
C1 Ti1 C3 C4 -77.61(17)
C2 Ti1 C3 C4 -115.3(2)
C8 Ti1 C3 C4 153.8(2)
C9 Ti1 C3 C4 -146.36(16)
C10 Ti1 C3 C4 -96.85(18)
C5 Ti1 C3 C4 -36.33(16)
C6 Ti1 C3 C4 -46.3(2)
C7 Ti1 C3 C4 24.9(4)
Ge1 Ti1 C3 C4 160.41(16)
C11 Ti1 C3 C2 172.65(15)
C1 Ti1 C3 C2 37.72(14)
C8 Ti1 C3 C2 -90.8(3)
C9 Ti1 C3 C2 -31.0(2)
C10 Ti1 C3 C2 18.5(2)
C5 Ti1 C3 C2 79.00(16)
C6 Ti1 C3 C2 69.1(2)
C7 Ti1 C3 C2 140.2(3)
C4 Ti1 C3 C2 115.3(2)
Ge1 Ti1 C3 C2 -84.26(14)
C2 C3 C4 C5 -2.3(3)
Ti1 C3 C4 C5 62.21(17)
C2 C3 C4 Ti1 -64.50(17)
C11 Ti1 C4 C3 -117.79(17)
C1 Ti1 C4 C3 79.45(17)
C2 Ti1 C4 C3 37.82(15)
C8 Ti1 C4 C3 -145.6(3)
C9 Ti1 C4 C3 84.9(3)
C10 Ti1 C4 C3 113.15(16)
C5 Ti1 C4 C3 117.4(2)
C6 Ti1 C4 C3 151.74(15)
C7 Ti1 C4 C3 -171.14(14)
Ge1 Ti1 C4 C3 -20.77(17)
C11 Ti1 C4 C5 124.84(18)
C1 Ti1 C4 C5 -37.92(15)
C2 Ti1 C4 C5 -79.56(17)
C8 Ti1 C4 C5 97.1(3)
C9 Ti1 C4 C5 -32.5(3)
C10 Ti1 C4 C5 -4.2(2)
C3 Ti1 C4 C5 -117.4(2)
C6 Ti1 C4 C5 34.37(19)
C7 Ti1 C4 C5 71.49(19)
Ge1 Ti1 C4 C5 -138.14(15)
C2 C1 C5 C4 -1.9(3)
Ti1 C1 C5 C4 -66.82(17)
C2 C1 C5 Ti1 64.96(17)
C3 C4 C5 C1 2.6(3)
Ti1 C4 C5 C1 64.97(17)
C3 C4 C5 Ti1 -62.41(17)
C11 Ti1 C5 C1 -166.27(15)
C2 Ti1 C5 C1 -37.28(15)
C8 Ti1 C5 C1 94.8(2)
C9 Ti1 C5 C1 50.98(18)
C10 Ti1 C5 C1 61.82(16)
C3 Ti1 C5 C1 -78.67(17)
C6 Ti1 C5 C1 95.51(16)
C7 Ti1 C5 C1 116.70(15)
C4 Ti1 C5 C1 -114.8(2)
Ge1 Ti1 C5 C1 -55.58(18)
C11 Ti1 C5 C4 -51.42(17)
C1 Ti1 C5 C4 114.8(2)
C2 Ti1 C5 C4 77.57(17)
C8 Ti1 C5 C4 -150.31(16)
C9 Ti1 C5 C4 165.83(15)
C10 Ti1 C5 C4 176.67(16)
C3 Ti1 C5 C4 36.18(16)
C6 Ti1 C5 C4 -149.64(17)
C7 Ti1 C5 C4 -128.46(16)
Ge1 Ti1 C5 C4 59.27(19)
C11 Ti1 C6 C7 51.23(15)
C1 Ti1 C6 C7 177.94(15)
C2 Ti1 C6 C7 -168.66(14)
C8 Ti1 C6 C7 -36.76(14)
C9 Ti1 C6 C7 -78.29(15)
C10 Ti1 C6 C7 -115.3(2)
C5 Ti1 C6 C7 143.70(15)
C3 Ti1 C6 C7 152.04(16)
C4 Ti1 C6 C7 125.28(15)
Ge1 Ti1 C6 C7 -64.02(16)
C11 Ti1 C6 C10 166.54(15)
C1 Ti1 C6 C10 -66.75(16)
C2 Ti1 C6 C10 -53.35(18)
C8 Ti1 C6 C10 78.54(16)
C9 Ti1 C6 C10 37.02(14)
C5 Ti1 C6 C10 -101.00(16)
C3 Ti1 C6 C10 -92.7(2)
C7 Ti1 C6 C10 115.3(2)
C4 Ti1 C6 C10 -119.42(15)
Ge1 Ti1 C6 C10 51.28(17)
C10 C6 C7 C8 -1.8(3)
Ti1 C6 C7 C8 62.84(16)
C10 C6 C7 Ti1 -64.67(16)
C11 Ti1 C7 C6 -127.67(15)
C1 Ti1 C7 C6 -2.51(18)
C2 Ti1 C7 C6 23.6(3)
C8 Ti1 C7 C6 116.8(2)
C9 Ti1 C7 C6 78.89(15)
C10 Ti1 C7 C6 37.68(14)
C5 Ti1 C7 C6 -40.50(17)
C3 Ti1 C7 C6 -94.2(3)
C4 Ti1 C7 C6 -76.10(17)
Ge1 Ti1 C7 C6 133.51(13)
C11 Ti1 C7 C8 115.52(15)
C1 Ti1 C7 C8 -119.32(15)
C2 Ti1 C7 C8 -93.2(2)
C9 Ti1 C7 C8 -37.92(14)
C10 Ti1 C7 C8 -79.13(15)
C5 Ti1 C7 C8 -157.31(14)
C3 Ti1 C7 C8 148.9(3)
C6 Ti1 C7 C8 -116.8(2)
C4 Ti1 C7 C8 167.09(14)
Ge1 Ti1 C7 C8 16.70(15)
C6 C7 C8 C9 2.0(3)
Ti1 C7 C8 C9 65.62(16)
C6 C7 C8 Ti1 -63.59(16)
C11 Ti1 C8 C7 -61.71(14)
C1 Ti1 C8 C7 89.07(17)
C2 Ti1 C8 C7 140.24(15)
C9 Ti1 C8 C7 114.9(2)
C10 Ti1 C8 C7 77.59(15)
C5 Ti1 C8 C7 37.1(2)
C3 Ti1 C8 C7 -157.6(2)
C6 Ti1 C8 C7 36.36(13)
C4 Ti1 C8 C7 -35.4(3)
Ge1 Ti1 C8 C7 -164.17(14)
C11 Ti1 C8 C9 -176.64(14)
C1 Ti1 C8 C9 -25.86(19)
C2 Ti1 C8 C9 25.3(2)
C10 Ti1 C8 C9 -37.35(13)
C5 Ti1 C8 C9 -77.8(2)
C3 Ti1 C8 C9 87.5(3)
C6 Ti1 C8 C9 -78.58(15)
C7 Ti1 C8 C9 -114.9(2)
C4 Ti1 C8 C9 -150.3(3)
Ge1 Ti1 C8 C9 80.90(13)
C7 C8 C9 C10 -1.4(3)
Ti1 C8 C9 C10 65.33(16)
C7 C8 C9 Ti1 -66.76(16)
C11 Ti1 C9 C10 -110.97(16)
C1 Ti1 C9 C10 46.20(16)
C2 Ti1 C9 C10 81.53(16)
C8 Ti1 C9 C10 -115.2(2)
C5 Ti1 C9 C10 19.51(19)
C3 Ti1 C9 C10 99.39(17)
C6 Ti1 C9 C10 -37.15(14)
C7 Ti1 C9 C10 -77.73(16)
C4 Ti1 C9 C10 41.6(3)
Ge1 Ti1 C9 C10 153.87(15)
C11 Ti1 C9 C8 4.22(17)
C1 Ti1 C9 C8 161.39(14)
C2 Ti1 C9 C8 -163.29(13)
C10 Ti1 C9 C8 115.2(2)
C5 Ti1 C9 C8 134.70(14)
C3 Ti1 C9 C8 -145.42(14)
C6 Ti1 C9 C8 78.04(15)
C7 Ti1 C9 C8 37.46(13)
C4 Ti1 C9 C8 156.8(2)
Ge1 Ti1 C9 C8 -90.95(13)
C8 C9 C10 C6 0.3(3)
Ti1 C9 C10 C6 65.29(17)
C8 C9 C10 Ti1 -64.98(16)
C7 C6 C10 C9 0.9(3)
Ti1 C6 C10 C9 -64.74(16)
C7 C6 C10 Ti1 65.68(16)
C11 Ti1 C10 C9 98.11(16)
C1 Ti1 C10 C9 -133.85(16)
C2 Ti1 C10 C9 -106.91(15)
C8 Ti1 C10 C9 37.77(14)
C5 Ti1 C10 C9 -164.46(15)
C3 Ti1 C10 C9 -117.42(16)
C6 Ti1 C10 C9 116.0(2)
C7 Ti1 C10 C9 78.91(16)
C4 Ti1 C10 C9 -162.10(15)
Ge1 Ti1 C10 C9 -26.39(15)
C11 Ti1 C10 C6 -17.90(19)
C1 Ti1 C10 C6 110.14(16)
C2 Ti1 C10 C6 137.09(15)
C8 Ti1 C10 C6 -78.23(16)
C9 Ti1 C10 C6 -116.0(2)
C5 Ti1 C10 C6 79.54(16)
C3 Ti1 C10 C6 126.57(15)
C7 Ti1 C10 C6 -37.09(14)
C4 Ti1 C10 C6 81.90(18)
Ge1 Ti1 C10 C6 -142.39(13)
C12 N1 C11 N2 0.8(2)
C14 N1 C11 N2 -175.9(2)
C12 N1 C11 Ti1 176.46(16)
C14 N1 C11 Ti1 -0.2(3)
C13 N2 C11 N1 -0.8(2)
C17 N2 C11 N1 177.3(2)
C13 N2 C11 Ti1 -176.08(16)
C17 N2 C11 Ti1 2.0(4)
C1 Ti1 C11 N1 -64.0(2)
C2 Ti1 C11 N1 -106.4(2)
C8 Ti1 C11 N1 90.4(2)
C9 Ti1 C11 N1 88.0(2)
C10 Ti1 C11 N1 43.6(2)
C5 Ti1 C11 N1 -54.5(2)
C3 Ti1 C11 N1 -111.4(2)
C6 Ti1 C11 N1 33.5(2)
C7 Ti1 C11 N1 59.90(19)
C4 Ti1 C11 N1 -81.8(2)
Ge1 Ti1 C11 N1 169.37(18)
C1 Ti1 C11 N2 110.3(2)
C2 Ti1 C11 N2 67.9(2)
C8 Ti1 C11 N2 -95.3(2)
C9 Ti1 C11 N2 -97.7(2)
C10 Ti1 C11 N2 -142.1(2)
C5 Ti1 C11 N2 119.8(2)
C3 Ti1 C11 N2 62.9(2)
C6 Ti1 C11 N2 -152.2(2)
C7 Ti1 C11 N2 -125.8(2)
C4 Ti1 C11 N2 92.5(2)
Ge1 Ti1 C11 N2 -16.3(2)
C11 N1 C12 C13 -0.5(3)
C14 N1 C12 C13 176.4(2)
C11 N1 C12 C15 175.7(2)
C14 N1 C12 C15 -7.4(4)
N1 C12 C13 N2 0.0(3)
C15 C12 C13 N2 -175.8(2)
N1 C12 C13 C16 176.9(2)
C15 C12 C13 C16 1.1(5)
C11 N2 C13 C12 0.5(3)
C17 N2 C13 C12 -177.7(2)
C11 N2 C13 C16 -176.7(2)
C17 N2 C13 C16 5.2(3)
C42 Ti2 C32 C33 95.99(16)
C41 Ti2 C32 C33 -140.02(15)
C40 Ti2 C32 C33 -110.75(15)
C34 Ti2 C32 C33 37.55(14)
C36 Ti2 C32 C33 115.8(2)
C37 Ti2 C32 C33 -168.44(14)
C35 Ti2 C32 C33 78.78(15)
C39 Ti2 C32 C33 -116.00(15)
C38 Ti2 C32 C33 -160.93(14)
Ge2 Ti2 C32 C33 -29.26(14)
C42 Ti2 C32 C36 -19.79(18)
C41 Ti2 C32 C36 104.20(15)
C40 Ti2 C32 C36 133.47(14)
C34 Ti2 C32 C36 -78.23(15)
C33 Ti2 C32 C36 -115.8(2)
C37 Ti2 C32 C36 75.78(15)
C35 Ti2 C32 C36 -37.00(13)
C39 Ti2 C32 C36 128.22(14)
C38 Ti2 C32 C36 83.28(17)
Ge2 Ti2 C32 C36 -145.04(12)
C36 C32 C33 C34 1.1(3)
Ti2 C32 C33 C34 -64.37(16)
C36 C32 C33 Ti2 65.43(16)
C42 Ti2 C33 C32 -112.86(15)
C41 Ti2 C33 C32 40.59(15)
C40 Ti2 C33 C32 76.23(15)
C34 Ti2 C33 C32 -115.6(2)
C36 Ti2 C33 C32 -37.39(14)
C37 Ti2 C33 C32 15.36(18)
C35 Ti2 C33 C32 -78.04(15)
C39 Ti2 C33 C32 97.64(16)
C38 Ti2 C33 C32 48.8(3)
Ge2 Ti2 C33 C32 150.91(14)
C42 Ti2 C33 C34 2.74(17)
C41 Ti2 C33 C34 156.19(13)
C40 Ti2 C33 C34 -168.17(13)
C32 Ti2 C33 C34 115.6(2)
C36 Ti2 C33 C34 78.22(15)
C37 Ti2 C33 C34 130.97(14)
C35 Ti2 C33 C34 37.56(13)
C39 Ti2 C33 C34 -146.75(14)
C38 Ti2 C33 C34 164.4(2)
Ge2 Ti2 C33 C34 -93.49(13)
C32 C33 C34 C35 -1.5(3)
Ti2 C33 C34 C35 -65.82(16)
C32 C33 C34 Ti2 64.37(16)
C42 Ti2 C34 C35 -62.82(15)
C41 Ti2 C34 C35 81.22(17)
C40 Ti2 C34 C35 132.91(15)
C32 Ti2 C34 C35 77.83(15)
C33 Ti2 C34 C35 115.0(2)
C36 Ti2 C34 C35 36.47(14)
C37 Ti2 C34 C35 27.8(2)
C39 Ti2 C34 C35 -164.32(19)
C38 Ti2 C34 C35 -47.5(3)
Ge2 Ti2 C34 C35 -166.17(14)
C42 Ti2 C34 C33 -177.80(14)
C41 Ti2 C34 C33 -33.75(19)
C40 Ti2 C34 C33 17.9(2)
C32 Ti2 C34 C33 -37.14(13)
C36 Ti2 C34 C33 -78.51(14)
C37 Ti2 C34 C33 -87.14(19)
C35 Ti2 C34 C33 -115.0(2)
C39 Ti2 C34 C33 80.7(2)
C38 Ti2 C34 C33 -162.5(3)
Ge2 Ti2 C34 C33 78.85(13)
C33 C34 C35 C36 1.3(3)
Ti2 C34 C35 C36 -64.21(17)
C33 C34 C35 Ti2 65.51(16)
C42 Ti2 C35 C36 -129.28(15)
C41 Ti2 C35 C36 -8.55(17)
C40 Ti2 C35 C36 17.3(2)
C32 Ti2 C35 C36 37.66(13)
C34 Ti2 C35 C36 116.6(2)
C33 Ti2 C35 C36 78.79(15)
C37 Ti2 C35 C36 -46.62(16)
C39 Ti2 C35 C36 -88.8(4)
C38 Ti2 C35 C36 -80.38(17)
Ge2 Ti2 C35 C36 131.49(13)
C42 Ti2 C35 C34 114.09(15)
C41 Ti2 C35 C34 -125.18(14)
C40 Ti2 C35 C34 -99.3(2)
C32 Ti2 C35 C34 -78.97(15)
C33 Ti2 C35 C34 -37.84(13)
C36 Ti2 C35 C34 -116.6(2)
C37 Ti2 C35 C34 -163.25(13)
C39 Ti2 C35 C34 154.6(3)
C38 Ti2 C35 C34 162.99(13)
Ge2 Ti2 C35 C34 14.86(15)
C34 C35 C36 C32 -0.6(3)
Ti2 C35 C36 C32 -64.47(16)
C34 C35 C36 Ti2 63.82(16)
C33 C32 C36 C35 -0.3(3)
Ti2 C32 C36 C35 65.21(17)
C33 C32 C36 Ti2 -65.47(16)
C42 Ti2 C36 C35 49.74(15)
C41 Ti2 C36 C35 172.74(15)
C40 Ti2 C36 C35 -170.78(13)
C32 Ti2 C36 C35 -115.5(2)
C34 Ti2 C36 C35 -36.94(14)
C33 Ti2 C36 C35 -78.42(15)
C37 Ti2 C36 C35 138.19(15)
C39 Ti2 C36 C35 156.21(15)
C38 Ti2 C36 C35 123.57(14)
Ge2 Ti2 C36 C35 -67.59(16)
C42 Ti2 C36 C32 165.24(14)
C41 Ti2 C36 C32 -71.76(14)
C40 Ti2 C36 C32 -55.28(16)
C34 Ti2 C36 C32 78.56(15)
C33 Ti2 C36 C32 37.08(13)
C37 Ti2 C36 C32 -106.31(14)
C35 Ti2 C36 C32 115.5(2)
C39 Ti2 C36 C32 -88.29(18)
C38 Ti2 C36 C32 -120.93(14)
Ge2 Ti2 C36 C32 47.91(16)
C42 Ti2 C37 C38 -57.88(15)
C41 Ti2 C37 C38 114.6(2)
C40 Ti2 C37 C38 77.41(15)
C32 Ti2 C37 C38 169.87(14)
C34 Ti2 C37 C38 -149.60(15)
C33 Ti2 C37 C38 161.22(13)
C36 Ti2 C37 C38 -156.84(15)
C35 Ti2 C37 C38 -132.92(14)
C39 Ti2 C37 C38 35.93(14)
Ge2 Ti2 C37 C38 49.45(16)
C42 Ti2 C37 C41 -172.47(15)
C40 Ti2 C37 C41 -37.18(14)
C32 Ti2 C37 C41 55.28(15)
C34 Ti2 C37 C41 95.80(19)
C33 Ti2 C37 C41 46.62(18)
C36 Ti2 C37 C41 88.57(15)
C35 Ti2 C37 C41 112.48(15)
C39 Ti2 C37 C41 -78.67(15)
C38 Ti2 C37 C41 -114.6(2)
Ge2 Ti2 C37 C41 -65.14(16)
C41 C37 C38 C39 1.9(3)
Ti2 C37 C38 C39 -62.69(16)
C41 C37 C38 Ti2 64.57(15)
C42 Ti2 C38 C39 -125.69(15)
C41 Ti2 C38 C39 79.27(15)
C40 Ti2 C38 C39 37.82(13)
C32 Ti2 C38 C39 104.06(16)
C34 Ti2 C38 C39 -141.9(3)
C33 Ti2 C38 C39 69.8(3)
C36 Ti2 C38 C39 144.39(14)
C37 Ti2 C38 C39 117.5(2)
C35 Ti2 C38 C39 -176.35(13)
Ge2 Ti2 C38 C39 -26.92(14)
C42 Ti2 C38 C37 116.83(15)
C41 Ti2 C38 C37 -38.21(14)
C40 Ti2 C38 C37 -79.65(15)
C32 Ti2 C38 C37 -13.41(18)
C34 Ti2 C38 C37 100.6(3)
C33 Ti2 C38 C37 -47.7(3)
C36 Ti2 C38 C37 26.91(17)
C35 Ti2 C38 C37 66.17(17)
C39 Ti2 C38 C37 -117.5(2)
Ge2 Ti2 C38 C37 -144.40(13)
C37 C38 C39 C40 -1.5(3)
Ti2 C38 C39 C40 -63.83(16)
C37 C38 C39 Ti2 62.28(16)
C42 Ti2 C39 C38 50.47(14)
C41 Ti2 C39 C38 -77.89(15)
C40 Ti2 C39 C38 -115.5(2)
C32 Ti2 C39 C38 -106.31(15)
C34 Ti2 C39 C38 151.9(2)
C33 Ti2 C39 C38 -153.59(14)
C36 Ti2 C39 C38 -58.1(2)
C37 Ti2 C39 C38 -36.31(13)
C35 Ti2 C39 C38 11.2(4)
Ge2 Ti2 C39 C38 153.77(14)
C42 Ti2 C39 C40 166.01(14)
C41 Ti2 C39 C40 37.65(13)
C32 Ti2 C39 C40 9.24(18)
C34 Ti2 C39 C40 -92.6(2)
C33 Ti2 C39 C40 -38.05(18)
C36 Ti2 C39 C40 57.5(2)
C37 Ti2 C39 C40 79.24(15)
C35 Ti2 C39 C40 126.8(3)
C38 Ti2 C39 C40 115.5(2)
Ge2 Ti2 C39 C40 -90.68(13)
C38 C39 C40 C41 0.6(3)
Ti2 C39 C40 C41 -65.47(16)
C38 C39 C40 Ti2 66.09(16)
C42 Ti2 C40 C41 97.52(16)
C32 Ti2 C40 C41 -58.13(15)
C34 Ti2 C40 C41 -102.00(17)
C33 Ti2 C40 C41 -91.47(15)
C36 Ti2 C40 C41 -30.21(16)
C37 Ti2 C40 C41 37.43(13)
C35 Ti2 C40 C41 -41.1(2)
C39 Ti2 C40 C41 114.8(2)
C38 Ti2 C40 C41 78.14(15)
Ge2 Ti2 C40 C41 -162.90(14)
C42 Ti2 C40 C39 -17.31(17)
C41 Ti2 C40 C39 -114.8(2)
C32 Ti2 C40 C39 -172.96(13)
C34 Ti2 C40 C39 143.18(14)
C33 Ti2 C40 C39 153.70(13)
C36 Ti2 C40 C39 -145.04(13)
C37 Ti2 C40 C39 -77.39(14)
C35 Ti2 C40 C39 -155.94(16)
C38 Ti2 C40 C39 -36.69(13)
Ge2 Ti2 C40 C39 82.27(13)
C39 C40 C41 C37 0.5(3)
Ti2 C40 C41 C37 -66.02(16)
C39 C40 C41 Ti2 66.56(16)
C38 C37 C41 C40 -1.5(3)
Ti2 C37 C41 C40 65.38(16)
C38 C37 C41 Ti2 -66.87(16)
C42 Ti2 C41 C40 -106.73(15)
C32 Ti2 C41 C40 120.48(15)
C34 Ti2 C41 C40 117.57(15)
C33 Ti2 C41 C40 98.55(15)
C36 Ti2 C41 C40 153.79(14)
C37 Ti2 C41 C40 -115.7(2)
C35 Ti2 C41 C40 158.55(13)
C39 Ti2 C41 C40 -37.89(13)
C38 Ti2 C41 C40 -78.26(15)
Ge2 Ti2 C41 C40 18.32(15)
C42 Ti2 C41 C37 8.97(18)
C40 Ti2 C41 C37 115.7(2)
C32 Ti2 C41 C37 -123.82(15)
C34 Ti2 C41 C37 -126.73(15)
C33 Ti2 C41 C37 -145.75(14)
C36 Ti2 C41 C37 -90.51(15)
C35 Ti2 C41 C37 -85.75(16)
C39 Ti2 C41 C37 77.81(15)
C38 Ti2 C41 C37 37.44(14)
Ge2 Ti2 C41 C37 134.02(13)
C44 N4 C42 N3 0.6(2)
C48 N4 C42 N3 179.1(2)
C44 N4 C42 Ti2 -169.07(17)
C48 N4 C42 Ti2 9.5(4)
C43 N3 C42 N4 -0.3(2)
C45 N3 C42 N4 179.3(2)
C43 N3 C42 Ti2 170.11(15)
C45 N3 C42 Ti2 -10.3(3)
C41 Ti2 C42 N4 113.3(2)
C40 Ti2 C42 N4 71.6(2)
C32 Ti2 C42 N4 -141.88(19)
C34 Ti2 C42 N4 -96.2(2)
C33 Ti2 C42 N4 -97.7(2)
C36 Ti2 C42 N4 -153.1(2)
C37 Ti2 C42 N4 118.3(2)
C35 Ti2 C42 N4 -127.2(2)
C39 Ti2 C42 N4 61.8(2)
C38 Ti2 C42 N4 88.5(2)
Ge2 Ti2 C42 N4 -15.9(2)
C41 Ti2 C42 N3 -54.2(2)
C40 Ti2 C42 N3 -95.9(2)
C32 Ti2 C42 N3 50.6(2)
C34 Ti2 C42 N3 96.34(19)
C33 Ti2 C42 N3 94.8(2)
C36 Ti2 C42 N3 39.4(2)
C37 Ti2 C42 N3 -49.16(19)
C35 Ti2 C42 N3 65.34(19)
C39 Ti2 C42 N3 -105.67(19)
C38 Ti2 C42 N3 -78.99(19)
Ge2 Ti2 C42 N3 176.63(17)
C42 N3 C43 C44 0.0(3)
C45 N3 C43 C44 -179.7(2)
C42 N3 C43 C46 179.0(2)
C45 N3 C43 C46 -0.7(3)
N3 C43 C44 N4 0.4(3)
C46 C43 C44 N4 -178.5(2)
N3 C43 C44 C47 178.8(3)
C46 C43 C44 C47 -0.1(5)
C42 N4 C44 C43 -0.6(3)
C48 N4 C44 C43 -179.3(2)
C42 N4 C44 C47 -179.2(2)
C48 N4 C44 C47 2.1(4)
C68 C63 C64 C65 -0.2(4)
C63 C64 C65 C66 0.0(4)
C64 C65 C66 C67 0.3(4)
C65 C66 C67 C68 -0.4(4)
C64 C63 C68 C67 0.1(4)
C66 C67 C68 C63 0.2(4)
C74 C69 C70 C71 -0.8(5)
C69 C70 C71 C72 0.0(5)
C70 C71 C72 C73 0.6(6)
C71 C72 C73 C74 -0.3(6)
C70 C69 C74 C73 1.0(4)
C72 C73 C74 C69 -0.5(5)
